data_7154864
loop_
_publ_author_name
'Grzybowski, Marek'
'Je\.zewski, Artur'
'Deperasi\'nska, Irena'
'Friese, Daniel H.'
'Banasiewicz, Marzena'
'Hugues, Vincent'
'Kozankiewicz, Boles\/law'
'Blanchard-Desce, Mireille'
'Gryko, Daniel T.'

_publ_section_title
;
 Solvatofluorochromic, non-centrosymmetric \p-expanded
 diketopyrrolopyrrole.
;
_journal_issue 6
_journal_name_full 'Organic &amp; biomolecular chemistry'
_journal_page_first 2025
_journal_page_last 2033
_journal_paper_doi 10.1039/c5ob02583d
_journal_volume 14
_journal_year 2016
_chemical_formula_sum 'C69 H78 Cl2 N4 O14'
_chemical_formula_weight 1258.25
_chemical_name_systematic
;
 ?
;
_space_group_IT_number 117
_symmetry_cell_setting tetragonal
_symmetry_space_group_name_Hall 'P -4 -2ab'
_symmetry_space_group_name_H-M 'P -4 b 2'
_atom_sites_solution_hydrogens geom
_atom_sites_solution_primary direct
_atom_sites_solution_secondary difmap
_audit_creation_method SHELXL-97
_audit_update_record
;
2015-12-08 deposited with the CCDC.
2016-01-05 downloaded from the CCDC.
;
_cell_angle_alpha 90.00
_cell_angle_beta 90.00
_cell_angle_gamma 90.00
_cell_formula_units_Z 4
_cell_length_a 16.4941(7)
_cell_length_b 16.4941(7)
_cell_length_c 24.5221(9)
_cell_measurement_reflns_used 2842
_cell_measurement_temperature 100.0(1)
_cell_measurement_theta_max 71.88
_cell_measurement_theta_min 3.60
_cell_volume 6671.4(5)
_computing_cell_refinement
;
CrysAlisPro, Agilent Technologies,
Version 1.171.35.19 (release 27-10-2011 CrysAlis171 .NET)
(compiled Oct 27 2011,15:02:11)
;
_computing_data_collection
;
CrysAlisPro, Agilent Technologies,
Version 1.171.35.19 (release 27-10-2011 CrysAlis171 .NET)
(compiled Oct 27 2011,15:02:11)
;
_computing_data_reduction
;
CrysAlisPro, Agilent Technologies,
Version 1.171.35.19 (release 27-10-2011 CrysAlis171 .NET)
(compiled Oct 27 2011,15:02:11)
;
_computing_structure_refinement 'SHELXL-97 (Sheldrick, 2008)'
_diffrn_ambient_temperature 100.0(1)
_diffrn_detector_area_resol_mean 16.297
_diffrn_measured_fraction_theta_full 0.983
_diffrn_measured_fraction_theta_max 0.983
_diffrn_measurement_device_type 'SuperNova, Dual, Cu at zero, Eos'
_diffrn_measurement_method '\w scans'
_diffrn_radiation_monochromator mirror
_diffrn_radiation_source 'SuperNova (Cu) X-ray Source'
_diffrn_radiation_type CuK\a
_diffrn_radiation_wavelength 1.54184
_diffrn_reflns_av_R_equivalents 0.0500
_diffrn_reflns_av_sigmaI/netI 0.0871
_diffrn_reflns_limit_h_max 20
_diffrn_reflns_limit_h_min -17
_diffrn_reflns_limit_k_max 10
_diffrn_reflns_limit_k_min -20
_diffrn_reflns_limit_l_max 30
_diffrn_reflns_limit_l_min -25
_diffrn_reflns_number 12925
_diffrn_reflns_theta_full 72.03
_diffrn_reflns_theta_max 72.03
_diffrn_reflns_theta_min 3.60
_exptl_absorpt_coefficient_mu 1.420
_exptl_absorpt_correction_T_max 1.000
_exptl_absorpt_correction_T_min 0.653
_exptl_absorpt_correction_type multi-scan
_exptl_absorpt_process_details
;
CrysAlisPro, Agilent Technologies,
Version 1.171.35.19 (release 27-10-2011 CrysAlis171 .NET)
(compiled Oct 27 2011,15:02:11)
Empirical absorption correction using spherical harmonics,
 implemented in SCALE3 ABSPACK scaling algorithm.
;
_exptl_crystal_colour 'dark blue'
_exptl_crystal_density_diffrn 1.253
_exptl_crystal_density_method 'not measured'
_exptl_crystal_description plate
_exptl_crystal_F_000 2664
_exptl_crystal_size_max 0.17
_exptl_crystal_size_mid 0.15
_exptl_crystal_size_min 0.03
_refine_diff_density_max 0.582
_refine_diff_density_min -0.397
_refine_diff_density_rms 0.065
_refine_ls_abs_structure_details 'Flack H D (1983), Acta Cryst. A39, 876-881'
_refine_ls_abs_structure_Flack 0.22(8)
_refine_ls_extinction_method none
_refine_ls_goodness_of_fit_ref 0.961
_refine_ls_hydrogen_treatment constr
_refine_ls_matrix_type full
_refine_ls_number_parameters 409
_refine_ls_number_reflns 5854
_refine_ls_number_restraints 0
_refine_ls_restrained_S_all 0.961
_refine_ls_R_factor_all 0.1402
_refine_ls_R_factor_gt 0.0749
_refine_ls_shift/su_max 0.007
_refine_ls_shift/su_mean 0.001
_refine_ls_structure_factor_coef Fsqd
_refine_ls_weighting_details 'calc w=1/[\s^2^(Fo^2^)+(0.1178P)^2^+0.0000P] where P=(Fo^2^+2Fc^2^)/3'
_refine_ls_weighting_scheme calc
_refine_ls_wR_factor_gt 0.1875
_refine_ls_wR_factor_ref 0.2164
_reflns_number_gt 3215
_reflns_number_total 5854
_reflns_threshold_expression >2\s(I)
_cod_data_source_file c5ob02583d2.cif
_cod_data_source_block ale268_chloro
_cod_depositor_comments 'Adding full bibliography for 7154864.cif.'
_cod_database_code 7154864

loop_
_symmetry_equiv_pos_as_xyz
'x, y, z'
'-x, -y, z'
'y, -x, -z'
'-y, x, -z'
'x+1/2, -y+1/2, z'
'-x+1/2, y+1/2, z'
'y+1/2, x+1/2, -z'
'-y+1/2, -x+1/2, -z'

loop_
_atom_site_label
_atom_site_type_symbol
_atom_site_fract_x
_atom_site_fract_y
_atom_site_fract_z
_atom_site_U_iso_or_equiv
_atom_site_adp_type
_atom_site_occupancy
_atom_site_symmetry_multiplicity
_atom_site_calc_flag
_atom_site_refinement_flags
C33 C 0.6662(4) 0.2066(5) 0.7703(2) 0.0672(19) Uani 1 1 d .
H33A H 0.7184 0.2293 0.7817 0.101 Uiso 1 1 calc R
H33B H 0.6223 0.2345 0.7896 0.101 Uiso 1 1 calc R
H33C H 0.6594 0.2138 0.7309 0.101 Uiso 1 1 calc R
C31 C 0.6638(4) 0.1161(5) 0.78412(19) 0.0585(18) Uani 1 1 d .
C32 C 0.6636(4) 0.1114(5) 0.8471(2) 0.069(2) Uani 1 1 d .
H32A H 0.6634 0.0545 0.8586 0.103 Uiso 1 1 calc R
H32B H 0.6151 0.1386 0.8613 0.103 Uiso 1 1 calc R
H32C H 0.7122 0.1383 0.8615 0.103 Uiso 1 1 calc R
C34 C 0.5826(4) 0.0766(5) 0.7661(2) 0.073(2) Uani 1 1 d .
H34A H 0.5801 0.0747 0.7262 0.110 Uiso 1 1 calc R
H34B H 0.5371 0.1088 0.7801 0.110 Uiso 1 1 calc R
H34C H 0.5793 0.0215 0.7808 0.110 Uiso 1 1 calc R
C29 C 1.1064(8) -0.4192(6) 0.6110(5) 0.143(5) Uani 1 1 d .
H29A H 1.1451 -0.4461 0.5867 0.214 Uiso 1 1 calc R
H29B H 1.0526 -0.4187 0.5940 0.214 Uiso 1 1 calc R
H29C H 1.1037 -0.4487 0.6457 0.214 Uiso 1 1 calc R
C30 C 1.2207(6) -0.3325(6) 0.6469(5) 0.130(4) Uani 1 1 d .
H30A H 1.2372 -0.2764 0.6540 0.195 Uiso 1 1 calc R
H30B H 1.2590 -0.3576 0.6214 0.195 Uiso 1 1 calc R
H30C H 1.2204 -0.3630 0.6812 0.195 Uiso 1 1 calc R
C28 C 1.1320(7) -0.2870(7) 0.5672(3) 0.121(4) Uani 1 1 d .
H28A H 1.1490 -0.2308 0.5733 0.181 Uiso 1 1 calc R
H28B H 1.0769 -0.2877 0.5524 0.181 Uiso 1 1 calc R
H28C H 1.1691 -0.3129 0.5413 0.181 Uiso 1 1 calc R
Cl1X Cl 1.3076(5) -0.0735(4) 1.0174(3) 0.302(4) Uani 1 1 d .
C1X C 1.3247(6) -0.1753(6) 1.0000 0.157(9) Uani 1 2 d S
H1X1 H 1.2896 -0.1902 0.9688 0.189 Uiso 0.50 1 calc PR
H1X2 H 1.3098 -0.2104 1.0312 0.189 Uiso 0.50 1 calc PR
O1 O 0.9021(2) -0.0619(2) 0.85722(11) 0.0450(9) Uani 1 1 d .
O2 O 0.9848(2) -0.1195(2) 0.62478(11) 0.0469(10) Uani 1 1 d .
O7 O 0.8010(3) 0.0472(3) 0.53239(12) 0.0556(12) Uani 1 1 d .
N1 N 1.0358(3) -0.1647(3) 0.70785(15) 0.0428(11) Uani 1 1 d .
C6 C 0.9067(3) -0.0626(3) 0.80759(17) 0.0381(12) Uani 1 1 d .
O6 O 0.6857(3) 0.1386(3) 0.56405(15) 0.0706(14) Uani 1 1 d .
N2 N 0.8492(3) -0.0159(3) 0.77399(14) 0.0419(11) Uani 1 1 d .
C2 C 0.9806(4) -0.1177(3) 0.67471(17) 0.0442(13) Uani 1 1 d .
C12 C 0.8156(3) 0.0173(3) 0.68174(17) 0.0411(13) Uani 1 1 d .
C16 C 0.8345(4) 0.0105(4) 0.62510(16) 0.0451(14) Uani 1 1 d .
H16 H 0.8784 -0.0227 0.6137 0.054 Uiso 1 1 calc R
C8 C 0.8649(3) -0.0256(3) 0.71850(17) 0.0386(12) Uani 1 1 d .
O3 O 1.1316(3) -0.1579(3) 0.94812(13) 0.0585(12) Uani 1 1 d .
O4 O 1.1902(3) -0.2993(3) 0.93536(14) 0.0611(12) Uani 1 1 d .
C21 C 1.1171(4) -0.1913(4) 0.89840(19) 0.0462(14) Uani 1 1 d .
C14 C 0.7242(4) 0.1015(4) 0.6055(2) 0.0565(17) Uani 1 1 d .
C1 C 0.9325(3) -0.0765(3) 0.71380(16) 0.0388(13) Uani 1 1 d .
C5 C 0.9584(3) -0.0995(3) 0.76751(18) 0.0397(13) Uani 1 1 d .
C4 C 1.0213(3) -0.1545(3) 0.76336(17) 0.0396(12) Uani 1 1 d .
C15 C 0.7898(4) 0.0516(4) 0.58723(19) 0.0502(15) Uani 1 1 d .
O5 O 1.0118(4) -0.3182(3) 0.67296(15) 0.0676(13) Uani 1 1 d .
C25 C 1.1019(4) -0.2076(3) 0.6817(2) 0.0474(14) Uani 1 1 d .
H25A H 1.1460 -0.2161 0.7085 0.057 Uiso 1 1 calc R
H25B H 1.1237 -0.1740 0.6517 0.057 Uiso 1 1 calc R
C13 C 0.7050(4) 0.1061(4) 0.65987(19) 0.0561(17) Uani 1 1 d .
H13 H 0.6598 0.1379 0.6706 0.067 Uiso 1 1 calc R
C19 C 1.1362(4) -0.3116(4) 0.8441(2) 0.0489(14) Uani 1 1 d .
H19 H 1.1553 -0.3657 0.8401 0.059 Uiso 1 1 calc R
C9 C 0.7852(3) 0.0297(3) 0.79296(18) 0.0412(13) Uani 1 1 d .
H9 H 0.7766 0.0329 0.8312 0.049 Uiso 1 1 calc R
C10 C 0.7346(3) 0.0699(4) 0.75967(19) 0.0470(15) Uani 1 1 d .
C20 C 1.1491(3) -0.2705(4) 0.8922(2) 0.0470(14) Uani 1 1 d .
C26 C 1.0756(5) -0.2889(4) 0.6592(2) 0.0588(17) Uani 1 1 d .
C36 C 0.8611(4) -0.0097(4) 0.51501(18) 0.0576(17) Uani 1 1 d .
H36A H 0.9132 0.0038 0.5320 0.086 Uiso 1 1 calc R
H36B H 0.8665 -0.0072 0.4752 0.086 Uiso 1 1 calc R
H36C H 0.8448 -0.0645 0.5259 0.086 Uiso 1 1 calc R
C18 C 1.0956(3) -0.2745(3) 0.80128(18) 0.0434(13) Uani 1 1 d .
H18 H 1.0878 -0.3030 0.7680 0.052 Uiso 1 1 calc R
C17 C 1.0661(4) -0.1955(4) 0.80665(19) 0.0458(14) Uani 1 1 d .
C24 C 1.1034(5) -0.0765(4) 0.9555(2) 0.075(2) Uani 1 1 d .
H24A H 1.1298 -0.0408 0.9289 0.113 Uiso 1 1 calc R
H24B H 1.1166 -0.0582 0.9925 0.113 Uiso 1 1 calc R
H24C H 1.0445 -0.0746 0.9502 0.113 Uiso 1 1 calc R
C35 C 0.6179(5) 0.1919(7) 0.5778(3) 0.103(3) Uani 1 1 d .
H35A H 0.5738 0.1598 0.5936 0.155 Uiso 1 1 calc R
H35B H 0.5986 0.2191 0.5447 0.155 Uiso 1 1 calc R
H35C H 0.6359 0.2326 0.6042 0.155 Uiso 1 1 calc R
C23 C 1.2275(6) -0.3769(5) 0.9305(3) 0.085(3) Uani 1 1 d .
H23A H 1.1862 -0.4176 0.9218 0.128 Uiso 1 1 calc R
H23B H 1.2539 -0.3911 0.9650 0.128 Uiso 1 1 calc R
H23C H 1.2681 -0.3755 0.9013 0.128 Uiso 1 1 calc R
C22 C 1.0771(4) -0.1560(4) 0.85669(18) 0.0467(14) Uani 1 1 d .
H22 H 1.0559 -0.1029 0.8614 0.056 Uiso 1 1 calc R
C27 C 1.1338(6) -0.3332(5) 0.6214(4) 0.088(3) Uani 1 1 d .
C11 C 0.7498(4) 0.0655(4) 0.70018(17) 0.0462(14) Uani 1 1 d .

loop_
_atom_site_aniso_label
_atom_site_aniso_U_11
_atom_site_aniso_U_22
_atom_site_aniso_U_33
_atom_site_aniso_U_23
_atom_site_aniso_U_13
_atom_site_aniso_U_12
C33 0.064(4) 0.102(6) 0.036(3) -0.001(3) 0.008(3) 0.025(4)
C31 0.053(4) 0.102(5) 0.021(2) 0.010(3) 0.003(2) 0.019(4)
C32 0.049(4) 0.132(7) 0.027(2) 0.006(3) 0.010(2) 0.025(4)
C34 0.051(4) 0.138(7) 0.031(3) 0.015(4) 0.003(3) 0.006(4)
C29 0.196(12) 0.086(6) 0.146(10) -0.080(7) -0.013(9) 0.045(7)
C30 0.107(8) 0.113(7) 0.171(11) -0.048(8) -0.008(8) 0.053(6)
C28 0.153(9) 0.155(10) 0.055(4) -0.043(6) 0.029(5) 0.019(8)
Cl1X 0.382(9) 0.227(5) 0.298(8) 0.097(5) -0.214(7) -0.085(6)
C1X 0.159(11) 0.159(11) 0.154(16) 0.073(12) -0.073(12) -0.099(14)
O1 0.058(2) 0.065(2) 0.0124(13) -0.0004(14) -0.0001(14) 0.003(2)
O2 0.060(2) 0.064(2) 0.0164(13) -0.0032(15) 0.0039(15) 0.003(2)
O7 0.068(3) 0.086(3) 0.0120(13) 0.0069(16) 0.0067(16) 0.011(2)
N1 0.059(3) 0.053(3) 0.0159(16) -0.0029(18) 0.0031(17) 0.002(2)
C6 0.047(3) 0.047(3) 0.020(2) 0.0013(19) -0.0039(19) -0.010(3)
O6 0.066(3) 0.121(4) 0.0250(17) 0.013(2) -0.0008(19) 0.027(3)
N2 0.049(3) 0.063(3) 0.0138(15) -0.0002(18) 0.0024(16) -0.005(2)
C2 0.055(3) 0.059(4) 0.019(2) -0.001(2) 0.003(2) -0.004(3)
C12 0.049(3) 0.060(3) 0.0146(18) -0.002(2) 0.004(2) -0.003(3)
C16 0.051(3) 0.069(4) 0.0151(19) 0.000(2) 0.002(2) -0.003(3)
C8 0.046(3) 0.050(3) 0.0195(19) -0.0006(19) 0.004(2) -0.001(3)
O3 0.097(3) 0.060(3) 0.0184(14) -0.0099(17) -0.0083(18) 0.015(2)
O4 0.090(3) 0.065(3) 0.0287(17) -0.0027(19) -0.018(2) 0.024(2)
C21 0.066(4) 0.053(3) 0.020(2) -0.006(2) -0.007(2) 0.007(3)
C14 0.055(4) 0.094(5) 0.021(2) 0.014(3) 0.000(2) 0.009(4)
C1 0.056(3) 0.051(3) 0.0094(16) 0.0016(19) 0.0059(19) -0.003(3)
C5 0.047(3) 0.053(3) 0.0186(19) -0.001(2) 0.000(2) -0.003(3)
C4 0.053(3) 0.048(3) 0.0180(19) -0.004(2) 0.004(2) -0.005(3)
C15 0.056(4) 0.072(4) 0.023(2) 0.005(2) 0.001(2) -0.007(3)
O5 0.107(4) 0.066(3) 0.0297(18) -0.0083(19) -0.005(2) -0.009(3)
C25 0.059(4) 0.053(3) 0.030(2) -0.004(2) 0.006(2) 0.009(3)
C13 0.050(3) 0.096(5) 0.022(2) 0.005(3) 0.010(2) 0.013(3)
C19 0.068(4) 0.051(3) 0.027(2) -0.005(2) -0.010(2) 0.008(3)
C9 0.046(3) 0.063(4) 0.0139(17) -0.003(2) 0.004(2) 0.005(3)
C10 0.042(3) 0.078(4) 0.021(2) 0.004(2) 0.008(2) 0.001(3)
C20 0.055(4) 0.060(4) 0.026(2) 0.002(2) -0.004(2) 0.007(3)
C26 0.094(5) 0.060(4) 0.022(2) -0.002(2) -0.003(3) 0.010(4)
C36 0.081(5) 0.070(4) 0.022(2) 0.000(3) 0.012(3) -0.001(3)
C18 0.060(4) 0.046(3) 0.024(2) -0.008(2) 0.000(2) -0.002(3)
C17 0.061(4) 0.052(3) 0.025(2) 0.001(2) -0.002(2) 0.002(3)
C24 0.138(7) 0.068(4) 0.020(2) -0.012(3) 0.003(3) 0.018(4)
C35 0.084(6) 0.189(10) 0.037(3) 0.033(5) 0.000(3) 0.068(6)
C23 0.126(7) 0.086(5) 0.043(3) -0.010(3) -0.026(4) 0.057(5)
C22 0.061(4) 0.061(4) 0.018(2) -0.004(2) 0.005(2) 0.004(3)
C27 0.090(6) 0.087(6) 0.086(5) -0.045(5) 0.001(5) 0.029(5)
C11 0.052(3) 0.072(4) 0.014(2) 0.009(2) 0.002(2) -0.003(3)

loop_
_atom_type_symbol
_atom_type_description
_atom_type_scat_dispersion_real
_atom_type_scat_dispersion_imag
_atom_type_scat_source
C C 0.0181 0.0091 'International Tables Vol C Tables 4.2.6.8 and 6.1.1.4'
H H 0.0000 0.0000 'International Tables Vol C Tables 4.2.6.8 and 6.1.1.4'
O O 0.0492 0.0322 'International Tables Vol C Tables 4.2.6.8 and 6.1.1.4'
Cl Cl 0.3639 0.7018 'International Tables Vol C Tables 4.2.6.8 and 6.1.1.4'
N N 0.0311 0.0180 'International Tables Vol C Tables 4.2.6.8 and 6.1.1.4'

loop_
_geom_angle_atom_site_label_1
_geom_angle_atom_site_label_2
_geom_angle_atom_site_label_3
_geom_angle
_geom_angle_site_symmetry_3
C10 C31 C33 112.5(5) .
C10 C31 C32 111.8(5) .
C33 C31 C32 105.6(6) .
C10 C31 C34 109.9(6) .
C33 C31 C34 111.6(5) .
C32 C31 C34 105.1(5) .
Cl1X C1X Cl1X 111.5(10) 7_637
C15 O7 C36 115.1(4) .
C4 N1 C2 112.1(4) .
C4 N1 C25 128.3(5) .
C2 N1 C25 119.2(4) .
O1 C6 C5 136.4(5) .
O1 C6 N2 120.8(5) .
C5 C6 N2 102.7(4) .
C14 O6 C35 117.4(5) .
C9 N2 C8 122.4(4) .
C9 N2 C6 126.1(4) .
C8 N2 C6 111.4(4) .
O2 C2 C1 135.9(6) .
O2 C2 N1 120.8(5) .
C1 C2 N1 103.2(4) .
C8 C12 C11 121.4(4) .
C8 C12 C16 117.2(5) .
C11 C12 C16 121.5(5) .
C15 C16 C12 120.2(5) .
N2 C8 C1 107.3(4) .
N2 C8 C12 117.4(5) .
C1 C8 C12 135.3(4) .
C21 O3 C24 115.8(4) .
C20 O4 C23 118.0(5) .
C22 C21 O3 126.3(5) .
C22 C21 C20 119.8(5) .
O3 C21 C20 113.8(5) .
O6 C14 C13 126.8(6) .
O6 C14 C15 112.5(4) .
C13 C14 C15 120.7(5) .
C8 C1 C2 142.0(4) .
C8 C1 C5 108.6(4) .
C2 C1 C5 109.1(5) .
C4 C5 C1 109.2(4) .
C4 C5 C6 140.7(5) .
C1 C5 C6 109.9(4) .
C5 C4 N1 106.3(4) .
C5 C4 C17 129.1(4) .
N1 C4 C17 124.6(5) .
O7 C15 C16 124.9(5) .
O7 C15 C14 116.3(5) .
C16 C15 C14 118.7(5) .
N1 C25 C26 112.2(5) .
C14 C13 C11 122.4(6) .
C20 C19 C18 120.3(6) .
C10 C9 N2 122.7(4) .
C9 C10 C11 118.0(5) .
C9 C10 C31 119.1(4) .
C11 C10 C31 122.9(5) .
O4 C20 C19 125.4(5) .
O4 C20 C21 115.4(5) .
C19 C20 C21 119.3(5) .
O5 C26 C25 120.2(6) .
O5 C26 C27 121.9(7) .
C25 C26 C27 117.9(7) .
C19 C18 C17 120.6(5) .
C18 C17 C22 118.1(5) .
C18 C17 C4 122.7(5) .
C22 C17 C4 119.2(5) .
C21 C22 C17 121.8(5) .
C29 C27 C26 111.5(8) .
C29 C27 C28 108.4(8) .
C26 C27 C28 106.1(7) .
C29 C27 C30 110.4(8) .
C26 C27 C30 109.4(7) .
C28 C27 C30 111.1(9) .
C13 C11 C12 116.4(4) .
C13 C11 C10 125.5(5) .
C12 C11 C10 118.1(5) .

loop_
_geom_bond_atom_site_label_1
_geom_bond_atom_site_label_2
_geom_bond_distance
_geom_bond_site_symmetry_2
C33 C31 1.530(10) .
C31 C10 1.519(8) .
C31 C32 1.547(6) .
C31 C34 1.553(9) .
C29 C27 1.511(13) .
C30 C27 1.564(13) .
C28 C27 1.533(13) .
Cl1X C1X 1.756(10) .
C1X Cl1X 1.756(10) 7_637
O1 C6 1.219(5) .
O2 C2 1.227(5) .
O7 C15 1.359(5) .
O7 C36 1.429(7) .
N1 C4 1.392(5) .
N1 C2 1.445(7) .
N1 C25 1.450(7) .
C6 C5 1.436(7) .
C6 N2 1.474(6) .
O6 C14 1.346(6) .
O6 C35 1.461(8) .
N2 C9 1.376(7) .
N2 C8 1.395(5) .
C2 C1 1.418(7) .
C12 C8 1.406(7) .
C12 C11 1.418(8) .
C12 C16 1.428(5) .
C16 C15 1.367(7) .
C8 C1 1.400(8) .
O3 C21 1.359(6) .
O3 C24 1.434(8) .
O4 C20 1.344(6) .
O4 C23 1.426(8) .
C21 C22 1.349(7) .
C21 C20 1.418(8) .
C14 C13 1.372(6) .
C14 C15 1.431(8) .
C1 C5 1.435(6) .
C5 C4 1.382(8) .
C4 C17 1.460(7) .
O5 C26 1.207(8) .
C25 C26 1.513(8) .
C13 C11 1.404(7) .
C19 C20 1.377(7) .
C19 C18 1.387(7) .
C9 C10 1.343(7) .
C10 C11 1.482(6) .
C26 C27 1.520(10) .
C18 C17 1.397(8) .
C17 C22 1.401(7) .
